data_7243915
loop_
_publ_author_name
'Zhou, Lian'
'Meng, Wei'
'Sun, Lin'
'Du, Lin'
'Xuan, Xiaopeng'
'Zhang, Jun'

_publ_section_title
;
 Molecular motions of a tetraphenylethylene-derived AIEgen directly
 monitored through in situ variable temperature single crystal X-ray
 diffraction
;
_journal_issue 2
_journal_name_full CrystEngComm
_journal_page_first 231
_journal_page_last 234
_journal_paper_doi 10.1039/D1CE01441B
_journal_volume 24
_journal_year 2022
_chemical_formula_moiety 'C31 H29 N O2'
_chemical_formula_sum 'C31 H29 N O2'
_chemical_formula_weight 447.55
_space_group_crystal_system orthorhombic
_space_group_IT_number 61
_space_group_name_Hall '-P 2ac 2ab'
_space_group_name_H-M_alt 'P b c a'
_atom_sites_solution_hydrogens geom
_atom_sites_solution_primary dual
_audit_creation_date 2021-10-22
_audit_creation_method
;
Olex2 1.2-beta
(compiled 2018.05.29 svn.r3508 for OlexSys, GUI svn.r5506)
;
_audit_update_record
;
2021-11-09 deposited with the CCDC.	2021-11-12 downloaded from the CCDC.
;
_cell_angle_alpha 90
_cell_angle_beta 90
_cell_angle_gamma 90
_cell_formula_units_Z 8
_cell_length_a 16.988(4)
_cell_length_b 9.9204(18)
_cell_length_c 30.779(6)
_cell_measurement_reflns_used 2481
_cell_measurement_temperature 285
_cell_measurement_theta_max 26.620
_cell_measurement_theta_min 2.398
_cell_volume 5187.1(18)
_computing_cell_refinement 'SAINT V8.38A (?, 2016)'
_computing_data_reduction 'SAINT V8.38A (?, 2016)'
_computing_molecular_graphics 'Olex2 (Dolomanov et al., 2009)'
_computing_publication_material 'Olex2 (Dolomanov et al., 2009)'
_computing_structure_refinement 'ShelXL (Sheldrick, 2015)'
_computing_structure_solution 'ShelXT (Sheldrick, 2015)'
_diffrn_ambient_temperature 285.0
_diffrn_detector 'Bruker APEX2 area detector'
_diffrn_detector_area_resol_mean 7.9
_diffrn_detector_type 'CCD area detector'
_diffrn_measured_fraction_theta_full 0.994
_diffrn_measured_fraction_theta_max 0.987
_diffrn_measurement_device 'three-circle diffractometer'
_diffrn_measurement_device_type 'Bruker SMART APEX2 area detector'
_diffrn_measurement_method '\w and \f scans'
_diffrn_radiation_monochromator 'mirror optics'
_diffrn_radiation_probe x-ray
_diffrn_radiation_type MoK\a
_diffrn_radiation_wavelength 0.71073
_diffrn_reflns_av_R_equivalents 0.0763
_diffrn_reflns_av_unetI/netI 0.0842
_diffrn_reflns_Laue_measured_fraction_full 0.994
_diffrn_reflns_Laue_measured_fraction_max 0.987
_diffrn_reflns_limit_h_max 18
_diffrn_reflns_limit_h_min -21
_diffrn_reflns_limit_k_max 10
_diffrn_reflns_limit_k_min -12
_diffrn_reflns_limit_l_max 40
_diffrn_reflns_limit_l_min -36
_diffrn_reflns_number 19990
_diffrn_reflns_point_group_measured_fraction_full 0.994
_diffrn_reflns_point_group_measured_fraction_max 0.987
_diffrn_reflns_theta_full 25.242
_diffrn_reflns_theta_max 27.530
_diffrn_reflns_theta_min 2.398
_diffrn_source 'microfocus sealed X-ray tube'
_diffrn_source_type 'Incoatec I\ms'
_exptl_absorpt_coefficient_mu 0.071
_exptl_absorpt_correction_T_max 0.7456
_exptl_absorpt_correction_T_min 0.6834
_exptl_absorpt_correction_type multi-scan
_exptl_absorpt_process_details
'SADABS-2016/2 (Bruker,2016/2) was used for absorption correction. wR2(int) was 0.1148 before and 0.0565 after correction. The Ratio of minimum to maximum transmission is 0.9166. The \l/2 correction factor is Not present.'
_exptl_crystal_colour colourless
_exptl_crystal_colour_primary colourless
_exptl_crystal_density_diffrn 1.146
_exptl_crystal_description block
_exptl_crystal_F_000 1904
_exptl_crystal_size_max 0.16
_exptl_crystal_size_mid 0.11
_exptl_crystal_size_min 0.11
_refine_diff_density_max 0.178
_refine_diff_density_min -0.220
_refine_diff_density_rms 0.039
_refine_ls_extinction_method none
_refine_ls_goodness_of_fit_ref 1.019
_refine_ls_hydrogen_treatment constr
_refine_ls_matrix_type full
_refine_ls_number_parameters 341
_refine_ls_number_reflns 5893
_refine_ls_number_restraints 73
_refine_ls_restrained_S_all 1.035
_refine_ls_R_factor_all 0.1616
_refine_ls_R_factor_gt 0.0671
_refine_ls_shift/su_max 0.001
_refine_ls_shift/su_mean 0.000
_refine_ls_structure_factor_coef Fsqd
_refine_ls_weighting_details 'w=1/[\s^2^(Fo^2^)+(0.0753P)^2^+1.4857P] where P=(Fo^2^+2Fc^2^)/3'
_refine_ls_weighting_scheme calc
_refine_ls_wR_factor_gt 0.1496
_refine_ls_wR_factor_ref 0.1989
_reflns_Friedel_coverage 0.000
_reflns_number_gt 2807
_reflns_number_total 5893
_reflns_threshold_expression 'I > 2\s(I)'
_cod_data_source_file d1ce01441b2.cif
_cod_data_source_block 22019259285k_0m
_cod_depositor_comments 'Adding full bibliography for 7243909--7243918.cif.'
_cod_original_cell_volume 5187.1(19)
_cod_database_code 7243915
_shelx_shelxl_version_number 2018/3
_shelx_space_group_comment
;
The symmetry employed for this shelxl refinement is uniquely defined
by the following loop, which should always be used as a source of
symmetry information in preference to the above space-group names.
They are only intended as comments.
;
_shelx_estimated_absorpt_t_max 0.992
_shelx_estimated_absorpt_t_min 0.989
_olex2_refinement_description
;
1. Fixed Uiso
 At 1.2 times of:
  All C(H) groups, All N(H) groups
 At 1.5 times of:
  All C(H,H,H) groups
2. Restrained distances
 C26A-C19 \\sim C26-C19
 with sigma of 0.01
3. Uiso/Uaniso restraints and constraints
Uanis(C26) \\sim Ueq, Uanis(C27) \\sim Ueq, Uanis(C28) \\sim Ueq, Uanis(C29)
\\sim Ueq, Uanis(C30) \\sim Ueq, Uanis(C31) \\sim Ueq, Uanis(C26A) \\sim Ueq,
Uanis(C27A) \\sim Ueq, Uanis(C28A) \\sim Ueq, Uanis(C29A) \\sim Ueq,
Uanis(C30A) \\sim Ueq, Uanis(C31A) \\sim Ueq: with sigma of 0.01 and sigma for
terminal atoms of 0.02
4. Others
 Sof(C26A)=Sof(C27A)=Sof(H27A)=Sof(C28A)=Sof(H28A)=Sof(C29A)=Sof(H29A)=
 Sof(C30A)=Sof(H30A)=Sof(C31A)=Sof(H31A)=1-FVAR(1)
 Sof(C26)=Sof(C27)=Sof(H27)=Sof(C28)=Sof(H28)=Sof(C29)=Sof(H29)=Sof(C30)=
 Sof(H30)=Sof(C31)=Sof(H31)=FVAR(1)
5.a Aromatic/amide H refined with riding coordinates:
 N1(H1), C7(H7), C9(H9), C10(H10), C11(H11), C13(H13), C14(H14), C15(H15),
 C16(H16), C17(H17), C21(H21), C22(H22), C23(H23), C24(H24), C25(H25), C27(H27),
  C28(H28), C29(H29), C30(H30), C31(H31), C27A(H27A), C28A(H28A), C29A(H29A),
 C30A(H30A), C31A(H31A)
5.b Fitted hexagon refined as free rotating group:
 C26(C27,C28,C29,C30,C31), C26A(C27A,C28A,C29A,C30A,C31A)
5.c Idealised Me refined as rotating group:
 C1(H1A,H1B,H1C), C2(H2A,H2B,H2C), C3(H3A,H3B,H3C)
;
_olex2_submission_special_instructions 'No special instructions were received'

loop_
_space_group_symop_operation_xyz
'x, y, z'
'-x+1/2, -y, z+1/2'
'-x, y+1/2, -z+1/2'
'x+1/2, -y+1/2, -z'
'-x, -y, -z'
'x-1/2, y, -z-1/2'
'x, -y-1/2, z-1/2'
'-x-1/2, y-1/2, z'

loop_
_atom_site_label
_atom_site_type_symbol
_atom_site_fract_x
_atom_site_fract_y
_atom_site_fract_z
_atom_site_U_iso_or_equiv
_atom_site_adp_type
_atom_site_occupancy
_atom_site_site_symmetry_order
_atom_site_calc_flag
_atom_site_refinement_flags_posn
_atom_site_refinement_flags_adp
_atom_site_refinement_flags_occupancy
_atom_site_disorder_assembly
_atom_site_disorder_group
O1 O 0.20473(11) 0.66746(16) 0.21181(5) 0.0542(5) Uani 1 1 d . . . . .
O2 O 0.26713(11) 0.83062(16) 0.25037(6) 0.0558(5) Uani 1 1 d . . . . .
N1 N 0.26649(13) 0.61038(19) 0.27141(6) 0.0460(5) Uani 1 1 d . . . . .
H1 H 0.248142 0.532786 0.264152 0.055 Uiso 1 1 calc R . . . .
C1 C 0.2518(2) 0.8072(4) 0.15277(10) 0.0964(12) Uani 1 1 d . . . . .
H1A H 0.284972 0.732399 0.145274 0.145 Uiso 1 1 calc GR . . . .
H1B H 0.280026 0.867720 0.171436 0.145 Uiso 1 1 calc GR . . . .
H1C H 0.236291 0.853811 0.126811 0.145 Uiso 1 1 calc GR . . . .
C2 C 0.1314(2) 0.6620(3) 0.14819(11) 0.0971(13) Uani 1 1 d . . . . .
H2A H 0.088790 0.626147 0.165104 0.146 Uiso 1 1 calc GR . . . .
H2B H 0.164055 0.589401 0.138118 0.146 Uiso 1 1 calc GR . . . .
H2C H 0.110654 0.710286 0.123714 0.146 Uiso 1 1 calc GR . . . .
C3 C 0.1286(2) 0.8694(3) 0.19250(10) 0.0791(10) Uani 1 1 d . . . . .
H3A H 0.160676 0.934261 0.207419 0.119 Uiso 1 1 calc GR . . . .
H3B H 0.089978 0.833762 0.212147 0.119 Uiso 1 1 calc GR . . . .
H3C H 0.102600 0.912192 0.168481 0.119 Uiso 1 1 calc GR . . . .
C4 C 0.17976(17) 0.7564(3) 0.17591(8) 0.0538(7) Uani 1 1 d . . . . .
C5 C 0.24756(15) 0.7144(2) 0.24493(7) 0.0443(6) Uani 1 1 d . . . . .
C6 C 0.31253(15) 0.6139(2) 0.30937(7) 0.0437(6) Uani 1 1 d . . . . .
C7 C 0.34307(15) 0.4923(2) 0.32361(7) 0.0436(6) Uani 1 1 d . . . . .
H7 H 0.333038 0.414707 0.307585 0.052 Uiso 1 1 calc R . . . .
C8 C 0.38798(16) 0.4827(3) 0.36089(8) 0.0500(7) Uani 1 1 d . . . . .
C9 C 0.4048(2) 0.6002(3) 0.38329(10) 0.0729(9) Uani 1 1 d . . . . .
H9 H 0.436238 0.597032 0.408021 0.087 Uiso 1 1 calc R . . . .
C10 C 0.3753(2) 0.7216(3) 0.36911(10) 0.0834(11) Uani 1 1 d . . . . .
H10 H 0.386795 0.799618 0.384587 0.100 Uiso 1 1 calc R . . . .
C11 C 0.32871(18) 0.7301(3) 0.33230(9) 0.0651(8) Uani 1 1 d . . . . .
H11 H 0.308708 0.812646 0.323191 0.078 Uiso 1 1 calc R . . . .
C12 C 0.45274(16) 0.2669(3) 0.33576(8) 0.0476(6) Uani 1 1 d . . . . .
C13 C 0.41790(18) 0.1464(3) 0.32445(9) 0.0614(8) Uani 1 1 d . . . . .
H13 H 0.375896 0.114212 0.340826 0.074 Uiso 1 1 calc R . . . .
C14 C 0.4440(2) 0.0729(3) 0.28954(11) 0.0752(9) Uani 1 1 d . . . . .
H14 H 0.419564 -0.008036 0.282431 0.090 Uiso 1 1 calc R . . . .
C15 C 0.5054(2) 0.1183(3) 0.26529(10) 0.0724(9) Uani 1 1 d . . . . .
H15 H 0.523450 0.067704 0.241882 0.087 Uiso 1 1 calc R . . . .
C16 C 0.54072(19) 0.2380(3) 0.27527(10) 0.0669(8) Uani 1 1 d . . . . .
H16 H 0.582605 0.269133 0.258605 0.080 Uiso 1 1 calc R . . . .
C17 C 0.51401(17) 0.3130(3) 0.31027(9) 0.0582(7) Uani 1 1 d . . . . .
H17 H 0.537602 0.395203 0.316675 0.070 Uiso 1 1 calc R . . . .
C18 C 0.42236(16) 0.3484(3) 0.37301(8) 0.0516(7) Uani 1 1 d . . . . .
C19 C 0.42597(17) 0.3000(3) 0.41366(8) 0.0584(7) Uani 1 1 d D . . . .
C20 C 0.4731(2) 0.1757(3) 0.42320(8) 0.0622(8) Uani 1 1 d . . . . .
C21 C 0.4387(3) 0.0609(4) 0.44009(10) 0.0888(11) Uani 1 1 d . . . . .
H21 H 0.384872 0.059410 0.445640 0.107 Uiso 1 1 calc R . . . .
C22 C 0.4845(4) -0.0535(4) 0.44892(12) 0.1099(16) Uani 1 1 d . . . . .
H22 H 0.460870 -0.130917 0.459878 0.132 Uiso 1 1 calc R . . . .
C23 C 0.5624(4) -0.0512(5) 0.44155(13) 0.1181(19) Uani 1 1 d . . . . .
H23 H 0.592577 -0.127119 0.447547 0.142 Uiso 1 1 calc R . . . .
C24 C 0.5972(3) 0.0606(5) 0.42550(12) 0.1089(15) Uani 1 1 d . . . . .
H24 H 0.651202 0.061298 0.420703 0.131 Uiso 1 1 calc R . . . .
C25 C 0.5533(2) 0.1736(4) 0.41618(10) 0.0807(10) Uani 1 1 d . . . . .
H25 H 0.578040 0.249585 0.404989 0.097 Uiso 1 1 calc R . . . .
C26 C 0.3849(4) 0.3461(8) 0.45318(18) 0.064(3) Uani 0.510(16) 1 d D U P A 1
C27 C 0.3036(4) 0.3599(12) 0.45161(18) 0.085(3) Uani 0.510(16) 1 d G U P A 1
H27 H 0.276320 0.337028 0.426455 0.102 Uiso 0.510(16) 1 calc R . P A 1
C28 C 0.2629(4) 0.4077(15) 0.4876(2) 0.105(4) Uani 0.510(16) 1 d G U P A 1
H28 H 0.208444 0.416916 0.486580 0.126 Uiso 0.510(16) 1 calc R . P A 1
C29 C 0.3036(6) 0.4419(13) 0.52523(18) 0.108(4) Uani 0.510(16) 1 d G U P A 1
H29 H 0.276395 0.473881 0.549333 0.130 Uiso 0.510(16) 1 calc R . P A 1
C30 C 0.3850(6) 0.4281(9) 0.52680(17) 0.083(4) Uani 0.510(16) 1 d G U P A 1
H30 H 0.412221 0.450958 0.551960 0.099 Uiso 0.510(16) 1 calc R . P A 1
C31 C 0.4256(4) 0.3803(8) 0.4908(2) 0.046(3) Uani 0.510(16) 1 d G U P A 1
H31 H 0.480098 0.371070 0.491835 0.055 Uiso 0.510(16) 1 calc R . P A 1
C26A C 0.3861(5) 0.3762(11) 0.4506(2) 0.057(3) Uani 0.490(16) 1 d D U P A 2
C27A C 0.3116(5) 0.4339(14) 0.44899(19) 0.084(3) Uani 0.490(16) 1 d G U P A 2
H27A H 0.282333 0.429967 0.423484 0.100 Uiso 0.490(16) 1 calc R . P A 2
C28A C 0.2808(4) 0.4974(16) 0.4855(2) 0.105(4) Uani 0.490(16) 1 d G U P A 2
H28A H 0.230966 0.536036 0.484386 0.126 Uiso 0.490(16) 1 calc R . P A 2
C29A C 0.3245(5) 0.5033(12) 0.52360(19) 0.095(3) Uani 0.490(16) 1 d G U P A 2
H29A H 0.303949 0.545792 0.548018 0.114 Uiso 0.490(16) 1 calc R . P A 2
C30A C 0.3990(5) 0.4456(11) 0.5252(2) 0.097(5) Uani 0.490(16) 1 d G U P A 2
H30A H 0.428298 0.449481 0.550749 0.116 Uiso 0.490(16) 1 calc R . P A 2
C31A C 0.4298(5) 0.3820(12) 0.4888(3) 0.101(7) Uani 0.490(16) 1 d G U P A 2
H31A H 0.479666 0.343411 0.489848 0.121 Uiso 0.490(16) 1 calc R . P A 2

loop_
_atom_site_aniso_label
_atom_site_aniso_U_11
_atom_site_aniso_U_22
_atom_site_aniso_U_33
_atom_site_aniso_U_23
_atom_site_aniso_U_13
_atom_site_aniso_U_12
O1 0.0758(14) 0.0390(9) 0.0477(10) 0.0057(8) -0.0152(9) 0.0004(9)
O2 0.0714(13) 0.0300(9) 0.0661(11) -0.0015(8) -0.0046(10) 0.0044(9)
N1 0.0608(15) 0.0319(10) 0.0453(11) 0.0014(9) -0.0105(10) -0.0007(10)
C1 0.092(3) 0.126(3) 0.071(2) 0.035(2) 0.015(2) 0.006(2)
C2 0.153(4) 0.065(2) 0.073(2) 0.0070(17) -0.051(2) -0.007(2)
C3 0.087(3) 0.073(2) 0.077(2) 0.0049(17) -0.0110(18) 0.0288(18)
C4 0.071(2) 0.0458(14) 0.0448(14) 0.0096(12) -0.0047(14) 0.0058(14)
C5 0.0524(17) 0.0349(13) 0.0456(13) 0.0010(11) 0.0026(12) 0.0071(12)
C6 0.0481(16) 0.0426(13) 0.0405(12) -0.0025(11) -0.0007(11) 0.0027(12)
C7 0.0485(16) 0.0398(13) 0.0426(13) -0.0005(10) -0.0027(11) -0.0019(11)
C8 0.0502(17) 0.0516(15) 0.0482(14) -0.0027(12) -0.0044(12) 0.0046(13)
C9 0.083(2) 0.072(2) 0.0632(18) -0.0160(16) -0.0314(17) 0.0159(18)
C10 0.111(3) 0.0577(19) 0.081(2) -0.0285(17) -0.041(2) 0.0186(19)
C11 0.081(2) 0.0475(15) 0.0664(17) -0.0146(14) -0.0203(16) 0.0152(15)
C12 0.0513(17) 0.0469(14) 0.0446(13) 0.0065(11) -0.0070(12) 0.0035(13)
C13 0.064(2) 0.0582(18) 0.0617(17) -0.0002(14) -0.0029(15) -0.0069(15)
C14 0.087(3) 0.0583(18) 0.080(2) -0.0111(17) -0.011(2) -0.0024(18)
C15 0.082(3) 0.068(2) 0.0674(19) -0.0101(16) -0.0050(18) 0.0221(19)
C16 0.064(2) 0.070(2) 0.0673(19) 0.0081(16) 0.0113(16) 0.0156(17)
C17 0.062(2) 0.0481(15) 0.0650(17) 0.0046(14) -0.0006(15) 0.0023(14)
C18 0.0482(17) 0.0583(16) 0.0482(14) 0.0018(12) -0.0074(12) 0.0003(13)
C19 0.0557(19) 0.0705(19) 0.0491(15) 0.0071(13) -0.0037(13) -0.0032(15)
C20 0.081(2) 0.0604(18) 0.0456(15) 0.0085(13) -0.0088(15) 0.0028(17)
C21 0.123(3) 0.078(2) 0.065(2) 0.0122(18) -0.014(2) -0.016(2)
C22 0.203(5) 0.062(2) 0.065(2) 0.0113(18) -0.028(3) -0.001(3)
C23 0.206(6) 0.083(3) 0.066(2) -0.001(2) -0.014(3) 0.054(4)
C24 0.126(4) 0.116(3) 0.085(3) 0.015(2) -0.002(2) 0.060(3)
C25 0.077(3) 0.090(2) 0.076(2) 0.0158(18) -0.0029(18) 0.022(2)
C26 0.058(6) 0.073(5) 0.061(6) 0.014(4) 0.008(4) 0.016(4)
C27 0.071(5) 0.107(7) 0.076(4) 0.019(4) 0.005(4) 0.011(5)
C28 0.081(6) 0.138(8) 0.096(5) 0.000(5) 0.020(5) 0.017(5)
C29 0.094(7) 0.143(8) 0.087(5) 0.002(5) 0.029(5) 0.008(6)
C30 0.084(6) 0.118(7) 0.047(5) -0.003(5) 0.006(4) 0.017(5)
C31 0.045(5) 0.058(5) 0.034(4) 0.011(4) 0.005(4) 0.006(4)
C26A 0.065(6) 0.071(5) 0.035(4) 0.012(3) 0.004(4) -0.008(4)
C27A 0.068(5) 0.119(8) 0.064(4) -0.002(4) 0.000(4) 0.003(5)
C28A 0.071(5) 0.153(9) 0.090(5) -0.020(6) 0.012(4) 0.017(5)
C29A 0.082(6) 0.139(8) 0.064(4) -0.014(5) 0.025(4) -0.015(6)
C30A 0.088(7) 0.125(8) 0.078(7) 0.008(6) 0.010(6) -0.009(6)
C31A 0.110(10) 0.111(10) 0.082(9) -0.011(7) 0.006(7) 0.006(8)

loop_
_atom_type_symbol
_atom_type_description
_atom_type_scat_dispersion_real
_atom_type_scat_dispersion_imag
_atom_type_scat_source
C C 0.0033 0.0016 'International Tables Vol C Tables 4.2.6.8 and 6.1.1.4'
H H 0.0000 0.0000 'International Tables Vol C Tables 4.2.6.8 and 6.1.1.4'
N N 0.0061 0.0033 'International Tables Vol C Tables 4.2.6.8 and 6.1.1.4'
O O 0.0106 0.0060 'International Tables Vol C Tables 4.2.6.8 and 6.1.1.4'

loop_
_geom_angle_atom_site_label_1
_geom_angle_atom_site_label_2
_geom_angle_atom_site_label_3
_geom_angle
_geom_angle_site_symmetry_1
_geom_angle_site_symmetry_3
_geom_angle_publ_flag
C5 O1 C4 121.30(18) . . ?
C5 N1 H1 116.1 . . ?
C5 N1 C6 127.9(2) . . ?
C6 N1 H1 116.1 . . ?
H1A C1 H1B 109.5 . . ?
H1A C1 H1C 109.5 . . ?
H1B C1 H1C 109.5 . . ?
C4 C1 H1A 109.5 . . ?
C4 C1 H1B 109.5 . . ?
C4 C1 H1C 109.5 . . ?
H2A C2 H2B 109.5 . . ?
H2A C2 H2C 109.5 . . ?
H2B C2 H2C 109.5 . . ?
C4 C2 H2A 109.5 . . ?
C4 C2 H2B 109.5 . . ?
C4 C2 H2C 109.5 . . ?
H3A C3 H3B 109.5 . . ?
H3A C3 H3C 109.5 . . ?
H3B C3 H3C 109.5 . . ?
C4 C3 H3A 109.5 . . ?
C4 C3 H3B 109.5 . . ?
C4 C3 H3C 109.5 . . ?
O1 C4 C1 108.7(2) . . ?
O1 C4 C2 102.0(2) . . ?
O1 C4 C3 110.9(2) . . ?
C1 C4 C2 112.5(3) . . ?
C1 C4 C3 112.4(3) . . ?
C3 C4 C2 109.8(3) . . ?
O1 C5 N1 108.9(2) . . ?
O2 C5 O1 125.9(2) . . ?
O2 C5 N1 125.2(2) . . ?
C7 C6 N1 116.8(2) . . ?
C11 C6 N1 123.8(2) . . ?
C11 C6 C7 119.4(2) . . ?
C6 C7 H7 119.0 . . ?
C8 C7 C6 122.0(2) . . ?
C8 C7 H7 119.0 . . ?
C7 C8 C9 118.0(2) . . ?
C7 C8 C18 118.8(2) . . ?
C9 C8 C18 122.9(2) . . ?
C8 C9 H9 119.9 . . ?
C10 C9 C8 120.2(3) . . ?
C10 C9 H9 119.9 . . ?
C9 C10 H10 119.3 . . ?
C9 C10 C11 121.4(3) . . ?
C11 C10 H10 119.3 . . ?
C6 C11 C10 118.8(3) . . ?
C6 C11 H11 120.6 . . ?
C10 C11 H11 120.6 . . ?
C13 C12 C17 117.8(3) . . ?
C13 C12 C18 121.0(2) . . ?
C17 C12 C18 121.1(2) . . ?
C12 C13 H13 119.3 . . ?
C14 C13 C12 121.3(3) . . ?
C14 C13 H13 119.3 . . ?
C13 C14 H14 119.9 . . ?
C15 C14 C13 120.1(3) . . ?
C15 C14 H14 119.9 . . ?
C14 C15 H15 119.9 . . ?
C14 C15 C16 120.1(3) . . ?
C16 C15 H15 119.9 . . ?
C15 C16 H16 120.1 . . ?
C15 C16 C17 119.9(3) . . ?
C17 C16 H16 120.1 . . ?
C12 C17 C16 120.7(3) . . ?
C12 C17 H17 119.6 . . ?
C16 C17 H17 119.6 . . ?
C12 C18 C8 115.1(2) . . ?
C19 C18 C8 124.5(2) . . ?
C19 C18 C12 120.4(2) . . ?
C18 C19 C20 120.1(3) . . ?
C18 C19 C26 129.6(4) . . ?
C18 C19 C26A 119.9(5) . . ?
C20 C19 C26A 119.9(5) . . ?
C26 C19 C20 110.2(4) . . ?
C21 C20 C19 121.8(3) . . ?
C25 C20 C19 120.6(3) . . ?
C25 C20 C21 117.6(3) . . ?
C20 C21 H21 119.8 . . ?
C20 C21 C22 120.4(4) . . ?
C22 C21 H21 119.8 . . ?
C21 C22 H22 120.0 . . ?
C23 C22 C21 120.0(4) . . ?
C23 C22 H22 120.0 . . ?
C22 C23 H23 119.8 . . ?
C22 C23 C24 120.5(5) . . ?
C24 C23 H23 119.8 . . ?
C23 C24 H24 119.7 . . ?
C23 C24 C25 120.5(5) . . ?
C25 C24 H24 119.7 . . ?
C20 C25 H25 119.5 . . ?
C24 C25 C20 121.0(4) . . ?
C24 C25 H25 119.5 . . ?
C27 C26 C19 118.2(5) . . ?
C27 C26 C31 120.0 . . ?
C31 C26 C19 121.8(5) . . ?
C26 C27 H27 120.0 . . ?
C26 C27 C28 120.0 . . ?
C28 C27 H27 120.0 . . ?
C27 C28 H28 120.0 . . ?
C29 C28 C27 120.0 . . ?
C29 C28 H28 120.0 . . ?
C28 C29 H29 120.0 . . ?
C28 C29 C30 120.0 . . ?
C30 C29 H29 120.0 . . ?
C29 C30 H30 120.0 . . ?
C31 C30 C29 120.0 . . ?
C31 C30 H30 120.0 . . ?
C26 C31 H31 120.0 . . ?
C30 C31 C26 120.0 . . ?
C30 C31 H31 120.0 . . ?
C27A C26A C19 125.6(6) . . ?
C27A C26A C31A 120.0 . . ?
C31A C26A C19 114.4(6) . . ?
C26A C27A H27A 120.0 . . ?
C28A C27A C26A 120.0 . . ?
C28A C27A H27A 120.0 . . ?
C27A C28A H28A 120.0 . . ?
C27A C28A C29A 120.0 . . ?
C29A C28A H28A 120.0 . . ?
C28A C29A H29A 120.0 . . ?
C28A C29A C30A 120.0 . . ?
C30A C29A H29A 120.0 . . ?
C29A C30A H30A 120.0 . . ?
C31A C30A C29A 120.0 . . ?
C31A C30A H30A 120.0 . . ?
C26A C31A H31A 120.0 . . ?
C30A C31A C26A 120.0 . . ?
C30A C31A H31A 120.0 . . ?

loop_
_geom_bond_atom_site_label_1
_geom_bond_atom_site_label_2
_geom_bond_distance
_geom_bond_site_symmetry_2
_geom_bond_publ_flag
O1 C4 1.476(3) . ?
O1 C5 1.336(3) . ?
O2 C5 1.212(3) . ?
N1 H1 0.8600 . ?
N1 C5 1.354(3) . ?
N1 C6 1.406(3) . ?
C1 H1A 0.9600 . ?
C1 H1B 0.9600 . ?
C1 H1C 0.9600 . ?
C1 C4 1.502(4) . ?
C2 H2A 0.9600 . ?
C2 H2B 0.9600 . ?
C2 H2C 0.9600 . ?
C2 C4 1.510(4) . ?
C3 H3A 0.9600 . ?
C3 H3B 0.9600 . ?
C3 H3C 0.9600 . ?
C3 C4 1.508(4) . ?
C6 C7 1.384(3) . ?
C6 C11 1.379(3) . ?
C7 H7 0.9300 . ?
C7 C8 1.381(3) . ?
C8 C9 1.384(4) . ?
C8 C18 1.502(4) . ?
C9 H9 0.9300 . ?
C9 C10 1.376(4) . ?
C10 H10 0.9300 . ?
C10 C11 1.384(4) . ?
C11 H11 0.9300 . ?
C12 C13 1.379(4) . ?
C12 C17 1.381(4) . ?
C12 C18 1.495(4) . ?
C13 H13 0.9300 . ?
C13 C14 1.372(4) . ?
C14 H14 0.9300 . ?
C14 C15 1.360(5) . ?
C15 H15 0.9300 . ?
C15 C16 1.365(4) . ?
C16 H16 0.9300 . ?
C16 C17 1.386(4) . ?
C17 H17 0.9300 . ?
C18 C19 1.341(3) . ?
C19 C20 1.499(4) . ?
C19 C26 1.475(5) . ?
C19 C26A 1.524(5) . ?
C20 C21 1.382(4) . ?
C20 C25 1.380(5) . ?
C21 H21 0.9300 . ?
C21 C22 1.402(6) . ?
C22 H22 0.9300 . ?
C22 C23 1.343(6) . ?
C23 H23 0.9300 . ?
C23 C24 1.350(7) . ?
C24 H24 0.9300 . ?
C24 C25 1.376(5) . ?
C25 H25 0.9300 . ?
C26 C27 1.3900 . ?
C26 C31 1.3900 . ?
C27 H27 0.9300 . ?
C27 C28 1.3900 . ?
C28 H28 0.9300 . ?
C28 C29 1.3900 . ?
C29 H29 0.9300 . ?
C29 C30 1.3900 . ?
C30 H30 0.9300 . ?
C30 C31 1.3900 . ?
C31 H31 0.9300 . ?
C26A C27A 1.3900 . ?
C26A C31A 1.3900 . ?
C27A H27A 0.9300 . ?
C27A C28A 1.3900 . ?
C28A H28A 0.9300 . ?
C28A C29A 1.3900 . ?
C29A H29A 0.9300 . ?
C29A C30A 1.3900 . ?
C30A H30A 0.9300 . ?
C30A C31A 1.3900 . ?
C31A H31A 0.9300 . ?
